data_4344224
loop_
_publ_author_name
'Vivekananda, K. V.'
'Dey, S.'
'Maity, D. K.'
'Bhuvanesh, N.'
'Jain, V. K.'

_publ_section_title
;
 Supramolecular Macrocyclic Pd(II) and Pt(II) Squares and Rectangles with
 Aryldithiolate Ligands and their Excellent Catalytic Activity in Suzuki
 C-C Coupling Reaction.
;
_journal_issue 21
_journal_name_full 'Inorganic chemistry'
_journal_page_first 10153
_journal_page_last 10162
_journal_paper_doi 10.1021/acs.inorgchem.5b00806
_journal_volume 54
_journal_year 2015
_chemical_formula_moiety 'C116 H104 P8 Pd4 S4, 4(C F3 O3 S), 0.36(C H2 Cl2)'
_chemical_formula_sum 'C120.36 H104.72 Cl0.72 F12 O12 P8 Pd4 S8'
_chemical_formula_weight 2926.61
_chemical_name_systematic
;
 ?
;
_space_group_crystal_system triclinic
_space_group_IT_number 2
_space_group_name_Hall '-P 1'
_space_group_name_H-M_alt 'P -1'
_symmetry_space_group_name_Hall '-P 1'
_symmetry_space_group_name_H-M 'P -1'
_atom_sites_solution_hydrogens geom
_audit_creation_date 2014-03-26
_audit_creation_method
;
Olex2 1.2-beta
(compiled 2013.09.17 svn.r2790 for OlexSys, GUI svn.r4601)
;
_cell_angle_alpha 79.209(2)
_cell_angle_beta 85.456(2)
_cell_angle_gamma 70.708(2)
_cell_formula_units_Z 1
_cell_length_a 13.145(2)
_cell_length_b 14.789(3)
_cell_length_c 16.778(3)
_cell_measurement_reflns_used 9764
_cell_measurement_temperature 110.15
_cell_measurement_theta_max 27.329
_cell_measurement_theta_min 2.357
_cell_volume 3023.5(9)
_computing_data_reduction 'SAINT v8.27A (Bruker, 2012)'
_computing_molecular_graphics
;
O. V. Dolomanov, L. J. Bourhis, R. J. Gildea, J. A. K. Howard and H. Puschmann,
OLEX2: a complete structure solution, refinement and analysis program.
J. Appl. Cryst. (2009). 42, 339-341.
;
_computing_publication_material
;
O. V. Dolomanov, L. J. Bourhis, R. J. Gildea, J. A. K. Howard and H. Puschmann,
OLEX2: a complete structure solution, refinement and analysis program.
J. Appl. Cryst. (2009). 42, 339-341.
;
_computing_structure_refinement
;
SHELX, G.M. Sheldrick, Acta Cryst.
(2008). A64, 112-122
;
_diffrn_ambient_temperature 110.15
_diffrn_measured_fraction_theta_full 0.996
_diffrn_measured_fraction_theta_max 0.979
_diffrn_measurement_device_type 'Bruker APEX-II CCD'
_diffrn_measurement_method '\f and \w scans'
_diffrn_radiation_monochromator graphite
_diffrn_radiation_type MoK\a
_diffrn_radiation_wavelength 0.71073
_diffrn_reflns_av_R_equivalents 0.0222
_diffrn_reflns_av_unetI/netI 0.0290
_diffrn_reflns_laue_measured_fraction_full 0.996
_diffrn_reflns_laue_measured_fraction_max 0.979
_diffrn_reflns_limit_h_max 16
_diffrn_reflns_limit_h_min -16
_diffrn_reflns_limit_k_max 19
_diffrn_reflns_limit_k_min -19
_diffrn_reflns_limit_l_max 21
_diffrn_reflns_limit_l_min -21
_diffrn_reflns_number 34721
_diffrn_reflns_point_group_measured_fraction_full 0.996
_diffrn_reflns_point_group_measured_fraction_max 0.979
_diffrn_reflns_theta_full 25.242
_diffrn_reflns_theta_max 27.414
_diffrn_reflns_theta_min 1.759
_diffrn_standards_number 0
_exptl_absorpt_coefficient_mu 0.924
_exptl_absorpt_correction_T_max 0.7456
_exptl_absorpt_correction_T_min 0.6804
_exptl_absorpt_correction_type multi-scan
_exptl_absorpt_process_details
;
SADABS-2012/1 (Bruker,2012) was used for absorption correction.
wR2(int) was 0.0446 before and 0.0343 after correction.
The Ratio of minimum to maximum transmission is 0.9126.
The \l/2 correction factor is 0.0015.
;
_exptl_crystal_colour red
_exptl_crystal_colour_primary red
_exptl_crystal_density_diffrn 1.607
_exptl_crystal_description block
_exptl_crystal_F_000 1475
_exptl_crystal_size_max 0.21
_exptl_crystal_size_mid 0.17
_exptl_crystal_size_min 0.03
_refine_diff_density_max 0.666
_refine_diff_density_min -0.516
_refine_diff_density_rms 0.074
_refine_ls_extinction_method none
_refine_ls_goodness_of_fit_ref 1.045
_refine_ls_hydrogen_treatment constr
_refine_ls_matrix_type full
_refine_ls_number_parameters 766
_refine_ls_number_reflns 13475
_refine_ls_number_restraints 0
_refine_ls_restrained_S_all 1.045
_refine_ls_R_factor_all 0.0338
_refine_ls_R_factor_gt 0.0270
_refine_ls_shift/su_max 0.003
_refine_ls_shift/su_mean 0.000
_refine_ls_structure_factor_coef Fsqd
_refine_ls_weighting_details 'w=1/[\s^2^(Fo^2^)+(0.0257P)^2^+2.3129P] where P=(Fo^2^+2Fc^2^)/3'
_refine_ls_weighting_scheme calc
_refine_ls_wR_factor_gt 0.0600
_refine_ls_wR_factor_ref 0.0639
_reflns_Friedel_coverage 0.000
_reflns_number_gt 11760
_reflns_number_total 13475
_reflns_threshold_expression 'I > 2\s(I)'
_cod_data_source_file ic5b00806_si_002.cif
_cod_data_source_block sd37rb
_cod_depositor_comments 'Adding full bibliography for 4344224--4344226.cif.'
_cod_original_cell_volume 3023.6(10)
_cod_database_code 4344224
_shelxl_version_number 2013-4
_shelx_space_group_comment
;
The symmetry employed for this shelxl refinement is uniquely defined
by the following loop, which should always be used as a source of
symmetry information in preference to the above space-group names.
They are only intended as comments.
;
_shelx_estimated_absorpt_t_max 0.973
_shelx_estimated_absorpt_t_min 0.830
_olex2_refinement_description
;
1. Fixed Uiso
 At 1.2 times of:
  All C(H) groups, All C(H,H) groups
2. Others
 Fixed Sof: Cl1S(0.181) Cl2S(0.181) C1S(0.181) H1SA(0.181) H1SB(0.181)
3.a Secondary CH2 refined with riding coordinates:
 C1(H,HA), C2(HB,HC), C27(HX,HY), C28(HZ,H0AA), C1S(H1SA,H1SB)
3.b Aromatic/amide H refined with riding coordinates:
 C4(HD), C5(HE), C6(HF), C7(HG), C8(HH), C10(HI), C11(HJ), C12(HK), C13(HL),
 C14(HM), C16(HN), C17(HO), C18(HP), C19(HQ), C20(HR), C22(HS), C23(HT),
 C24(HU), C25(HV), C26(HW), C30(H1AA), C31(H2AA), C32(H3AA), C33(H4AA),
 C34(H5AA), C36(H6AA), C37(H7AA), C38(H8AA), C39(H9AA), C40(H0BA), C42(H1BA),
 C43(H2BA), C44(H3BA), C45(H4BA), C46(H5BA), C48(H6BA), C49(H7BA), C50(H8BA),
 C51(H9BA), C52(H0CA), C54(H1CA), C55(H2CA), C57(H3CA), C58(H4CA)
;

loop_
_space_group_symop_operation_xyz
'x, y, z'
'-x, -y, -z'

loop_
_atom_site_label
_atom_site_type_symbol
_atom_site_fract_x
_atom_site_fract_y
_atom_site_fract_z
_atom_site_U_iso_or_equiv
_atom_site_adp_type
_atom_site_occupancy
_atom_site_site_symmetry_order
_atom_site_calc_flag
_atom_site_refinement_flags_posn
_atom_site_refinement_flags_adp
_atom_site_refinement_flags_occupancy
Pd1 Pd 0.68017(2) 0.51044(2) 0.79405(2) 0.01179(4) Uani 1 1 d . . .
Pd2 Pd 0.54200(2) 0.72642(2) 0.81744(2) 0.01368(4) Uani 1 1 d . . .
S1 S 0.68263(4) 0.60398(3) 0.89367(3) 0.01297(10) Uani 1 1 d . . .
S2 S 0.51075(4) 0.40148(4) 1.21854(3) 0.01462(10) Uani 1 1 d . . .
P1 P 0.85898(4) 0.42706(4) 0.81237(3) 0.01292(10) Uani 1 1 d . . .
P2 P 0.69566(4) 0.41176(4) 0.70175(3) 0.01440(11) Uani 1 1 d . . .
P3 P 0.42391(4) 0.85284(4) 0.73596(3) 0.01827(12) Uani 1 1 d . . .
P4 P 0.60727(4) 0.84378(4) 0.83877(3) 0.01561(11) Uani 1 1 d . . .
C1 C 0.89719(17) 0.32161(15) 0.76022(13) 0.0165(4) Uani 1 1 d . . .
H H 0.9347 0.3359 0.7083 0.020 Uiso 1 1 calc R U .
HA H 0.9472 0.2648 0.7943 0.020 Uiso 1 1 calc R U .
C2 C 0.79687(17) 0.29803(14) 0.74386(13) 0.0166(4) Uani 1 1 d . . .
HB H 0.7693 0.2677 0.7949 0.020 Uiso 1 1 calc R U .
HC H 0.8145 0.2521 0.7050 0.020 Uiso 1 1 calc R U .
C3 C 0.88707(15) 0.38284(15) 0.91845(12) 0.0140(4) Uani 1 1 d . . .
C4 C 0.90317(16) 0.44400(15) 0.96698(13) 0.0162(4) Uani 1 1 d . . .
HD H 0.9087 0.5057 0.9429 0.019 Uiso 1 1 calc R U .
C5 C 0.91099(17) 0.41431(17) 1.05018(13) 0.0206(5) Uani 1 1 d . . .
HE H 0.9214 0.4559 1.0834 0.025 Uiso 1 1 calc R U .
C6 C 0.9037(2) 0.32434(18) 1.08495(14) 0.0266(5) Uani 1 1 d . . .
HF H 0.9086 0.3043 1.1421 0.032 Uiso 1 1 calc R U .
C7 C 0.8891(2) 0.26318(17) 1.03693(14) 0.0267(5) Uani 1 1 d . . .
HG H 0.8850 0.2011 1.0612 0.032 Uiso 1 1 calc R U .
C8 C 0.88070(17) 0.29186(16) 0.95418(13) 0.0194(4) Uani 1 1 d . . .
HH H 0.8705 0.2497 0.9215 0.023 Uiso 1 1 calc R U .
C9 C 0.95313(16) 0.49205(15) 0.77742(12) 0.0157(4) Uani 1 1 d . . .
C10 C 0.91933(19) 0.59168(16) 0.75203(14) 0.0242(5) Uani 1 1 d . . .
HI H 0.8445 0.6275 0.7512 0.029 Uiso 1 1 calc R U .
C11 C 0.9940(2) 0.63953(19) 0.72776(16) 0.0320(6) Uani 1 1 d . . .
HJ H 0.9703 0.7079 0.7099 0.038 Uiso 1 1 calc R U .
C12 C 1.1023(2) 0.58806(19) 0.72944(14) 0.0282(5) Uani 1 1 d . . .
HK H 1.1535 0.6210 0.7130 0.034 Uiso 1 1 calc R U .
C13 C 1.13680(19) 0.48862(19) 0.75499(15) 0.0287(5) Uani 1 1 d . . .
HL H 1.2117 0.4532 0.7564 0.034 Uiso 1 1 calc R U .
C14 C 1.06244(18) 0.44056(17) 0.77855(14) 0.0238(5) Uani 1 1 d . . .
HM H 1.0863 0.3720 0.7956 0.029 Uiso 1 1 calc R U .
C15 C 0.75536(17) 0.45189(16) 0.60687(12) 0.0176(4) Uani 1 1 d . . .
C16 C 0.8037(2) 0.38695(18) 0.55472(15) 0.0370(7) Uani 1 1 d . . .
HN H 0.7984 0.3233 0.5659 0.044 Uiso 1 1 calc R U .
C17 C 0.8595(2) 0.4144(2) 0.48653(15) 0.0441(8) Uani 1 1 d . . .
HO H 0.8939 0.3691 0.4516 0.053 Uiso 1 1 calc R U .
C18 C 0.8658(2) 0.5074(2) 0.46878(14) 0.0322(6) Uani 1 1 d . . .
HP H 0.9047 0.5258 0.4219 0.039 Uiso 1 1 calc R U .
C19 C 0.8159(2) 0.5731(2) 0.51877(15) 0.0322(6) Uani 1 1 d . . .
HQ H 0.8184 0.6377 0.5058 0.039 Uiso 1 1 calc R U .
C20 C 0.76159(19) 0.54513(17) 0.58864(14) 0.0244(5) Uani 1 1 d . . .
HR H 0.7286 0.5903 0.6240 0.029 Uiso 1 1 calc R U .
C21 C 0.57865(17) 0.38402(15) 0.67889(13) 0.0180(4) Uani 1 1 d . . .
C22 C 0.55515(19) 0.30270(16) 0.72181(14) 0.0223(5) Uani 1 1 d . . .
HS H 0.6044 0.2577 0.7605 0.027 Uiso 1 1 calc R U .
C23 C 0.4600(2) 0.28761(18) 0.70803(15) 0.0287(5) Uani 1 1 d . . .
HT H 0.4442 0.2321 0.7372 0.034 Uiso 1 1 calc R U .
C24 C 0.3881(2) 0.3527(2) 0.65212(16) 0.0325(6) Uani 1 1 d . . .
HU H 0.3229 0.3421 0.6429 0.039 Uiso 1 1 calc R U .
C25 C 0.4108(2) 0.4334(2) 0.60966(16) 0.0338(6) Uani 1 1 d . . .
HV H 0.3612 0.4781 0.5711 0.041 Uiso 1 1 calc R U .
C26 C 0.50549(19) 0.44949(17) 0.62293(14) 0.0264(5) Uani 1 1 d . . .
HW H 0.5205 0.5054 0.5938 0.032 Uiso 1 1 calc R U .
C27 C 0.44286(17) 0.96764(15) 0.74736(14) 0.0214(5) Uani 1 1 d . . .
HX H 0.4889 0.9866 0.7022 0.026 Uiso 1 1 calc R U .
HY H 0.3721 1.0197 0.7448 0.026 Uiso 1 1 calc R U .
C28 C 0.49563(17) 0.95690(15) 0.82845(14) 0.0199(4) Uani 1 1 d . . .
HZ H 0.4431 0.9550 0.8739 0.024 Uiso 1 1 calc R U .
H0AA H 0.5219 1.0123 0.8286 0.024 Uiso 1 1 calc R U .
C29 C 0.44388(18) 0.84901(17) 0.62863(14) 0.0243(5) Uani 1 1 d . . .
C30 C 0.5071(2) 0.76563(19) 0.60056(16) 0.0373(6) Uani 1 1 d . . .
H1AA H 0.5383 0.7081 0.6383 0.045 Uiso 1 1 calc R U .
C31 C 0.5254(3) 0.7647(2) 0.51867(18) 0.0569(10) Uani 1 1 d . . .
H2AA H 0.5699 0.7072 0.5003 0.068 Uiso 1 1 calc R U .
C32 C 0.4789(3) 0.8477(2) 0.46351(18) 0.0578(10) Uani 1 1 d . . .
H3AA H 0.4897 0.8468 0.4070 0.069 Uiso 1 1 calc R U .
C33 C 0.4169(3) 0.9316(2) 0.49039(17) 0.0494(8) Uani 1 1 d . . .
H4AA H 0.3862 0.9889 0.4523 0.059 Uiso 1 1 calc R U .
C34 C 0.3989(2) 0.9331(2) 0.57266(16) 0.0363(6) Uani 1 1 d . . .
H5AA H 0.3561 0.9913 0.5909 0.044 Uiso 1 1 calc R U .
C35 C 0.28211(17) 0.86954(16) 0.75534(14) 0.0216(5) Uani 1 1 d . . .
C36 C 0.2305(2) 0.82497(17) 0.71344(17) 0.0322(6) Uani 1 1 d . . .
H6AA H 0.2705 0.7823 0.6779 0.039 Uiso 1 1 calc R U .
C37 C 0.1205(2) 0.84325(19) 0.72389(19) 0.0390(7) Uani 1 1 d . . .
H7AA H 0.0847 0.8136 0.6950 0.047 Uiso 1 1 calc R U .
C38 C 0.06275(19) 0.90458(19) 0.77619(17) 0.0348(6) Uani 1 1 d . . .
H8AA H -0.0128 0.9169 0.7830 0.042 Uiso 1 1 calc R U .
C39 C 0.11348(19) 0.94776(19) 0.81839(15) 0.0327(6) Uani 1 1 d . . .
H9AA H 0.0732 0.9897 0.8544 0.039 Uiso 1 1 calc R U .
C40 C 0.22392(18) 0.93024(18) 0.80847(14) 0.0263(5) Uani 1 1 d . . .
H0BA H 0.2594 0.9597 0.8379 0.032 Uiso 1 1 calc R U .
C41 C 0.69878(17) 0.86731(15) 0.75693(13) 0.0192(4) Uani 1 1 d . . .
C42 C 0.71880(18) 0.81784(16) 0.69168(14) 0.0239(5) Uani 1 1 d . . .
H1BA H 0.6900 0.7666 0.6924 0.029 Uiso 1 1 calc R U .
C43 C 0.7806(2) 0.84261(18) 0.62546(15) 0.0306(6) Uani 1 1 d . . .
H2BA H 0.7942 0.8085 0.5810 0.037 Uiso 1 1 calc R U .
C44 C 0.82182(19) 0.91697(19) 0.62473(15) 0.0311(6) Uani 1 1 d . . .
H3BA H 0.8644 0.9339 0.5797 0.037 Uiso 1 1 calc R U .
C45 C 0.8017(2) 0.96740(19) 0.68926(16) 0.0306(6) Uani 1 1 d . . .
H4BA H 0.8302 1.0188 0.6882 0.037 Uiso 1 1 calc R U .
C46 C 0.74020(19) 0.94291(17) 0.75501(15) 0.0255(5) Uani 1 1 d . . .
H5BA H 0.7262 0.9777 0.7990 0.031 Uiso 1 1 calc R U .
C47 C 0.67317(17) 0.82682(14) 0.93312(13) 0.0172(4) Uani 1 1 d . . .
C48 C 0.61370(18) 0.86187(15) 0.99944(14) 0.0220(5) Uani 1 1 d . . .
H6BA H 0.5395 0.8991 0.9942 0.026 Uiso 1 1 calc R U .
C49 C 0.6635(2) 0.84207(16) 1.07309(14) 0.0275(5) Uani 1 1 d . . .
H7BA H 0.6229 0.8654 1.1187 0.033 Uiso 1 1 calc R U .
C50 C 0.7709(2) 0.78906(17) 1.08122(15) 0.0296(5) Uani 1 1 d . . .
H8BA H 0.8047 0.7772 1.1319 0.036 Uiso 1 1 calc R U .
C51 C 0.82965(19) 0.75302(17) 1.01561(15) 0.0267(5) Uani 1 1 d . . .
H9BA H 0.9036 0.7153 1.0215 0.032 Uiso 1 1 calc R U .
C52 C 0.78146(18) 0.77159(15) 0.94178(14) 0.0210(5) Uani 1 1 d . . .
H0CA H 0.8221 0.7467 0.8967 0.025 Uiso 1 1 calc R U .
C53 C 0.63569(15) 0.54427(14) 0.98423(12) 0.0140(4) Uani 1 1 d . . .
C54 C 0.60390(17) 0.59353(15) 1.04998(13) 0.0169(4) Uani 1 1 d . . .
H1CA H 0.6070 0.6575 1.0459 0.020 Uiso 1 1 calc R U .
C55 C 0.56796(17) 0.54851(15) 1.12099(13) 0.0172(4) Uani 1 1 d . . .
H2CA H 0.5454 0.5821 1.1656 0.021 Uiso 1 1 calc R U .
C56 C 0.56447(16) 0.45428(15) 1.12773(12) 0.0145(4) Uani 1 1 d . . .
C57 C 0.60205(15) 0.40375(14) 1.06369(12) 0.0144(4) Uani 1 1 d . . .
H3CA H 0.6040 0.3381 1.0691 0.017 Uiso 1 1 calc R U .
C58 C 0.63653(16) 0.44890(14) 0.99206(12) 0.0140(4) Uani 1 1 d . . .
H4CA H 0.6609 0.4146 0.9480 0.017 Uiso 1 1 calc R U .
S1C S 1.17395(6) 0.20053(5) 0.64993(5) 0.03746(16) Uani 1 1 d . . .
F6C F 1.13665(13) 0.04966(10) 0.61257(10) 0.0415(4) Uani 1 1 d . . .
F7C F 1.05263(17) 0.18553(14) 0.54030(10) 0.0623(5) Uani 1 1 d . . .
F8C F 0.99991(13) 0.14860(12) 0.66236(11) 0.0471(4) Uani 1 1 d . . .
O2C O 1.10897(17) 0.30045(13) 0.64073(13) 0.0465(5) Uani 1 1 d . . .
O3C O 1.1962(2) 0.15220(17) 0.73154(14) 0.0629(7) Uani 1 1 d . . .
O4C O 1.26398(19) 0.17939(16) 0.59461(18) 0.0723(8) Uani 1 1 d . . .
C5C C 1.0872(2) 0.14292(18) 0.61504(15) 0.0325(6) Uani 1 1 d . . .
S9C S 0.66841(5) 1.14249(5) 0.93806(3) 0.02536(13) Uani 1 1 d . . .
F14C F 0.87151(12) 1.07565(11) 0.98135(10) 0.0388(4) Uani 1 1 d . . .
F15C F 0.81461(15) 0.96956(11) 0.94512(12) 0.0557(5) Uani 1 1 d . . .
F16C F 0.84716(12) 1.07983(11) 0.85556(10) 0.0409(4) Uani 1 1 d . . .
O10C O 0.64111(16) 1.12093(18) 1.02224(11) 0.0496(6) Uani 1 1 d . . .
O11C O 0.61324(14) 1.11219(13) 0.88249(11) 0.0330(4) Uani 1 1 d . . .
O12C O 0.67746(13) 1.23793(12) 0.91214(10) 0.0265(4) Uani 1 1 d . . .
C13C C 0.8069(2) 1.06244(17) 0.93030(16) 0.0294(5) Uani 1 1 d . . .
Cl1S Cl 0.8642(4) 0.1504(4) 0.5030(3) 0.0645(14) Uani 0.181 1 d . . P
Cl2S Cl 0.6852(4) 0.3174(3) 0.4373(3) 0.0488(10) Uani 0.181 1 d . . P
C1S C 0.7231(17) 0.2032(17) 0.4963(13) 0.072(7) Uani 0.181 1 d . . P
H1SA H 0.6937 0.1605 0.4729 0.086 Uiso 0.181 1 calc R U P
H1SB H 0.6916 0.2080 0.5515 0.086 Uiso 0.181 1 calc R U P

loop_
_atom_site_aniso_label
_atom_site_aniso_U_11
_atom_site_aniso_U_22
_atom_site_aniso_U_33
_atom_site_aniso_U_23
_atom_site_aniso_U_13
_atom_site_aniso_U_12
Pd1 0.01156(8) 0.01207(7) 0.01159(7) -0.00239(6) 0.00019(5) -0.00350(6)
Pd2 0.01183(8) 0.01124(8) 0.01649(8) -0.00049(6) 0.00001(6) -0.00281(6)
S1 0.0130(2) 0.0112(2) 0.0144(2) -0.00230(18) 0.00031(18) -0.00354(18)
S2 0.0137(2) 0.0156(2) 0.0140(2) -0.00123(19) -0.00040(18) -0.00472(19)
P1 0.0122(2) 0.0132(2) 0.0129(2) -0.00255(19) 0.00031(19) -0.0035(2)
P2 0.0169(3) 0.0139(2) 0.0126(2) -0.0025(2) -0.0009(2) -0.0049(2)
P3 0.0131(3) 0.0162(3) 0.0218(3) 0.0023(2) -0.0006(2) -0.0026(2)
P4 0.0127(3) 0.0123(2) 0.0205(3) -0.0019(2) 0.0012(2) -0.0032(2)
C1 0.0171(10) 0.0151(10) 0.0163(10) -0.0039(8) 0.0008(8) -0.0036(8)
C2 0.0201(11) 0.0131(10) 0.0156(10) -0.0029(8) 0.0004(8) -0.0040(8)
C3 0.0101(9) 0.0186(10) 0.0121(9) -0.0018(8) 0.0006(7) -0.0035(8)
C4 0.0118(10) 0.0171(10) 0.0199(10) -0.0044(8) 0.0010(8) -0.0045(8)
C5 0.0192(11) 0.0287(12) 0.0177(11) -0.0086(9) 0.0002(8) -0.0104(9)
C6 0.0327(13) 0.0353(13) 0.0145(11) -0.0003(10) -0.0021(9) -0.0164(11)
C7 0.0379(14) 0.0255(12) 0.0199(11) 0.0032(9) -0.0027(10) -0.0178(11)
C8 0.0221(11) 0.0202(11) 0.0185(11) -0.0020(9) -0.0025(9) -0.0105(9)
C9 0.0171(10) 0.0187(10) 0.0133(10) -0.0036(8) 0.0014(8) -0.0083(8)
C10 0.0216(12) 0.0203(11) 0.0301(13) 0.0013(9) -0.0039(9) -0.0080(9)
C11 0.0338(14) 0.0263(13) 0.0377(15) 0.0032(11) -0.0019(11) -0.0164(11)
C12 0.0309(13) 0.0413(15) 0.0219(12) -0.0078(10) 0.0086(10) -0.0249(12)
C13 0.0197(12) 0.0382(14) 0.0315(13) -0.0136(11) 0.0078(10) -0.0115(11)
C14 0.0208(11) 0.0225(11) 0.0277(12) -0.0061(10) 0.0032(9) -0.0060(9)
C15 0.0184(11) 0.0213(11) 0.0113(10) -0.0015(8) -0.0012(8) -0.0044(9)
C16 0.0617(19) 0.0206(12) 0.0194(12) -0.0017(10) 0.0078(12) -0.0038(12)
C17 0.0569(19) 0.0341(15) 0.0193(13) -0.0010(11) 0.0126(12) 0.0097(13)
C18 0.0240(13) 0.0493(16) 0.0169(11) 0.0043(11) 0.0017(9) -0.0093(11)
C19 0.0450(16) 0.0387(15) 0.0221(12) -0.0017(11) 0.0025(11) -0.0283(13)
C20 0.0314(13) 0.0247(12) 0.0200(11) -0.0056(9) 0.0027(9) -0.0128(10)
C21 0.0207(11) 0.0201(11) 0.0160(10) -0.0065(8) -0.0016(8) -0.0081(9)
C22 0.0263(12) 0.0230(11) 0.0202(11) -0.0044(9) -0.0027(9) -0.0105(10)
C23 0.0369(14) 0.0321(13) 0.0261(12) -0.0074(10) 0.0008(10) -0.0222(11)
C24 0.0282(13) 0.0455(16) 0.0339(14) -0.0149(12) -0.0041(11) -0.0199(12)
C25 0.0296(14) 0.0383(15) 0.0356(15) -0.0024(12) -0.0152(11) -0.0127(12)
C26 0.0288(13) 0.0247(12) 0.0263(12) 0.0000(10) -0.0084(10) -0.0098(10)
C27 0.0163(11) 0.0147(10) 0.0286(12) 0.0029(9) 0.0017(9) -0.0029(8)
C28 0.0166(11) 0.0113(10) 0.0287(12) -0.0018(9) 0.0036(9) -0.0024(8)
C29 0.0208(11) 0.0266(12) 0.0218(11) 0.0017(9) 0.0008(9) -0.0063(10)
C30 0.0425(16) 0.0289(14) 0.0260(13) 0.0021(11) 0.0043(11) 0.0032(12)
C31 0.073(2) 0.0440(18) 0.0286(15) -0.0032(13) 0.0110(15) 0.0098(16)
C32 0.067(2) 0.060(2) 0.0228(15) 0.0006(14) 0.0047(14) 0.0053(17)
C33 0.0487(18) 0.0476(18) 0.0273(15) 0.0096(13) -0.0028(13) 0.0089(14)
C34 0.0303(14) 0.0339(14) 0.0295(14) 0.0027(11) -0.0019(11) 0.0057(11)
C35 0.0144(10) 0.0180(11) 0.0262(12) 0.0087(9) -0.0011(9) -0.0037(8)
C36 0.0251(13) 0.0200(12) 0.0504(16) 0.0002(11) -0.0017(11) -0.0088(10)
C37 0.0269(14) 0.0301(14) 0.0610(19) 0.0074(13) -0.0105(13) -0.0163(11)
C38 0.0148(11) 0.0342(14) 0.0454(16) 0.0166(12) -0.0014(11) -0.0071(10)
C39 0.0176(12) 0.0394(15) 0.0283(13) 0.0102(11) 0.0029(10) -0.0019(11)
C40 0.0174(11) 0.0342(13) 0.0217(12) 0.0051(10) -0.0005(9) -0.0064(10)
C41 0.0131(10) 0.0181(10) 0.0224(11) 0.0015(9) 0.0005(8) -0.0028(8)
C42 0.0197(11) 0.0188(11) 0.0310(13) -0.0040(9) 0.0043(9) -0.0045(9)
C43 0.0269(13) 0.0317(13) 0.0279(13) -0.0052(11) 0.0079(10) -0.0043(11)
C44 0.0214(12) 0.0362(14) 0.0279(13) 0.0074(11) 0.0052(10) -0.0072(11)
C45 0.0258(13) 0.0320(13) 0.0355(14) 0.0064(11) -0.0040(10) -0.0172(11)
C46 0.0243(12) 0.0273(12) 0.0265(12) 0.0000(10) -0.0014(9) -0.0127(10)
C47 0.0173(10) 0.0120(9) 0.0230(11) -0.0015(8) -0.0009(8) -0.0063(8)
C48 0.0207(11) 0.0158(10) 0.0273(12) -0.0038(9) 0.0029(9) -0.0037(9)
C49 0.0361(14) 0.0198(11) 0.0224(12) -0.0075(9) 0.0042(10) -0.0025(10)
C50 0.0392(15) 0.0197(11) 0.0255(13) -0.0034(10) -0.0097(11) -0.0016(10)
C51 0.0223(12) 0.0227(12) 0.0315(13) -0.0056(10) -0.0078(10) -0.0003(9)
C52 0.0190(11) 0.0173(10) 0.0260(12) -0.0056(9) 0.0013(9) -0.0042(9)
C53 0.0102(9) 0.0168(10) 0.0137(10) -0.0007(8) -0.0004(7) -0.0037(8)
C54 0.0188(11) 0.0141(10) 0.0196(11) -0.0057(8) 0.0012(8) -0.0066(8)
C55 0.0184(10) 0.0190(10) 0.0161(10) -0.0071(8) 0.0008(8) -0.0067(8)
C56 0.0114(9) 0.0169(10) 0.0146(10) -0.0002(8) -0.0010(7) -0.0052(8)
C57 0.0097(9) 0.0122(9) 0.0207(10) -0.0042(8) -0.0012(8) -0.0020(7)
C58 0.0121(9) 0.0129(9) 0.0169(10) -0.0052(8) 0.0016(8) -0.0028(8)
S1C 0.0373(4) 0.0233(3) 0.0486(4) -0.0073(3) 0.0158(3) -0.0086(3)
F6C 0.0452(9) 0.0247(8) 0.0501(10) -0.0137(7) 0.0071(8) -0.0030(7)
F7C 0.0807(14) 0.0526(11) 0.0347(10) -0.0001(8) -0.0087(9) 0.0010(10)
F8C 0.0373(9) 0.0448(10) 0.0606(11) -0.0225(8) 0.0218(8) -0.0129(8)
O2C 0.0568(13) 0.0209(9) 0.0554(13) -0.0091(9) 0.0326(11) -0.0101(9)
O3C 0.0877(18) 0.0495(14) 0.0568(15) 0.0017(11) -0.0244(13) -0.0298(13)
O4C 0.0521(14) 0.0461(13) 0.123(2) -0.0383(14) 0.0527(15) -0.0203(11)
C5C 0.0357(14) 0.0252(13) 0.0256(13) -0.0045(10) 0.0105(11) 0.0023(11)
S9C 0.0257(3) 0.0377(3) 0.0186(3) -0.0003(2) -0.0007(2) -0.0204(3)
F14C 0.0348(8) 0.0336(8) 0.0520(10) -0.0046(7) -0.0193(7) -0.0135(7)
F15C 0.0672(12) 0.0209(8) 0.0841(14) 0.0084(8) -0.0359(10) -0.0225(8)
F16C 0.0332(8) 0.0378(9) 0.0444(9) -0.0110(7) 0.0036(7) -0.0004(7)
O10C 0.0446(12) 0.0955(17) 0.0203(9) 0.0057(10) 0.0001(8) -0.0466(12)
O11C 0.0331(10) 0.0413(11) 0.0320(10) -0.0034(8) -0.0080(8) -0.0217(8)
O12C 0.0230(8) 0.0281(9) 0.0299(9) -0.0084(7) 0.0034(7) -0.0093(7)
C13C 0.0367(14) 0.0207(12) 0.0350(14) 0.0007(10) -0.0115(11) -0.0154(11)
Cl1S 0.066(3) 0.050(3) 0.085(4) -0.011(2) -0.026(3) -0.025(2)
Cl2S 0.054(3) 0.049(2) 0.053(3) -0.019(2) -0.005(2) -0.022(2)
C1S 0.068(14) 0.105(18) 0.056(12) 0.011(12) -0.028(10) -0.053(13)

loop_
_atom_type_symbol
_atom_type_description
_atom_type_scat_dispersion_real
_atom_type_scat_dispersion_imag
_atom_type_scat_source
C C 0.0033 0.0016 'International Tables Vol C Tables 4.2.6.8 and 6.1.1.4'
H H 0.0000 0.0000 'International Tables Vol C Tables 4.2.6.8 and 6.1.1.4'
Cl Cl 0.1484 0.1585 'International Tables Vol C Tables 4.2.6.8 and 6.1.1.4'
F F 0.0171 0.0103 'International Tables Vol C Tables 4.2.6.8 and 6.1.1.4'
O O 0.0106 0.0060 'International Tables Vol C Tables 4.2.6.8 and 6.1.1.4'
P P 0.1023 0.0942 'International Tables Vol C Tables 4.2.6.8 and 6.1.1.4'
Pd Pd -0.9988 1.0072 'International Tables Vol C Tables 4.2.6.8 and 6.1.1.4'
S S 0.1246 0.1234 'International Tables Vol C Tables 4.2.6.8 and 6.1.1.4'

loop_
_geom_angle_atom_site_label_1
_geom_angle_atom_site_label_2
_geom_angle_atom_site_label_3
_geom_angle
_geom_angle_site_symmetry_1
_geom_angle_site_symmetry_3
S1 Pd1 S2 87.454(18) . 2_667
P1 Pd1 S1 90.522(19) . .
P1 Pd1 S2 177.295(19) . 2_667
P2 Pd1 S1 174.120(19) . .
P2 Pd1 S2 98.39(2) . 2_667
P2 Pd1 P1 83.62(2) . .
S1 Pd2 S2 87.75(2) . 2_667
P3 Pd2 S1 172.32(2) . .
P3 Pd2 S2 97.01(2) . 2_667
P4 Pd2 S1 91.26(2) . .
P4 Pd2 S2 172.89(2) . 2_667
P4 Pd2 P3 83.27(2) . .
Pd1 S1 Pd2 84.58(2) . .
C53 S1 Pd1 104.34(7) . .
C53 S1 Pd2 113.18(7) . .
Pd2 S2 Pd1 82.77(2) 2_667 2_667
C56 S2 Pd1 101.88(7) . 2_667
C56 S2 Pd2 105.77(7) . 2_667
C1 P1 Pd1 109.25(7) . .
C3 P1 Pd1 110.77(7) . .
C3 P1 C1 107.93(10) . .
C3 P1 C9 104.54(9) . .
C9 P1 Pd1 117.45(7) . .
C9 P1 C1 106.42(10) . .
C2 P2 Pd1 104.24(7) . .
C15 P2 Pd1 112.36(7) . .
C15 P2 C2 104.04(10) . .
C21 P2 Pd1 119.20(7) . .
C21 P2 C2 107.95(10) . .
C21 P2 C15 107.86(10) . .
C27 P3 Pd2 109.28(7) . .
C29 P3 Pd2 114.52(8) . .
C29 P3 C27 104.59(11) . .
C29 P3 C35 105.01(11) . .
C35 P3 Pd2 116.48(7) . .
C35 P3 C27 106.00(10) . .
C28 P4 Pd2 107.22(8) . .
C41 P4 Pd2 110.66(8) . .
C41 P4 C28 103.12(10) . .
C47 P4 Pd2 118.20(7) . .
C47 P4 C28 108.86(10) . .
C47 P4 C41 107.73(10) . .
P1 C1 H 109.7 . .
P1 C1 HA 109.7 . .
H C1 HA 108.2 . .
C2 C1 P1 110.03(14) . .
C2 C1 H 109.7 . .
C2 C1 HA 109.7 . .
P2 C2 HB 110.2 . .
P2 C2 HC 110.2 . .
C1 C2 P2 107.66(14) . .
C1 C2 HB 110.2 . .
C1 C2 HC 110.2 . .
HB C2 HC 108.5 . .
C4 C3 P1 119.92(16) . .
C8 C3 P1 120.00(16) . .
C8 C3 C4 119.68(19) . .
C3 C4 HD 120.1 . .
C5 C4 C3 119.8(2) . .
C5 C4 HD 120.1 . .
C4 C5 HE 120.0 . .
C6 C5 C4 120.0(2) . .
C6 C5 HE 120.0 . .
C5 C6 HF 119.8 . .
C5 C6 C7 120.3(2) . .
C7 C6 HF 119.8 . .
C6 C7 HG 119.8 . .
C8 C7 C6 120.3(2) . .
C8 C7 HG 119.8 . .
C3 C8 HH 120.1 . .
C7 C8 C3 119.9(2) . .
C7 C8 HH 120.1 . .
C10 C9 P1 121.86(16) . .
C10 C9 C14 119.4(2) . .
C14 C9 P1 118.72(16) . .
C9 C10 HI 119.8 . .
C9 C10 C11 120.3(2) . .
C11 C10 HI 119.8 . .
C10 C11 HJ 120.0 . .
C12 C11 C10 120.0(2) . .
C12 C11 HJ 120.0 . .
C11 C12 HK 120.0 . .
C11 C12 C13 120.1(2) . .
C13 C12 HK 120.0 . .
C12 C13 HL 120.0 . .
C12 C13 C14 120.1(2) . .
C14 C13 HL 120.0 . .
C9 C14 HM 119.9 . .
C13 C14 C9 120.2(2) . .
C13 C14 HM 119.9 . .
C16 C15 P2 120.06(18) . .
C20 C15 P2 120.54(16) . .
C20 C15 C16 119.2(2) . .
C15 C16 HN 119.9 . .
C17 C16 C15 120.2(2) . .
C17 C16 HN 119.9 . .
C16 C17 HO 119.8 . .
C16 C17 C18 120.4(2) . .
C18 C17 HO 119.8 . .
C17 C18 HP 120.0 . .
C19 C18 C17 120.0(2) . .
C19 C18 HP 120.0 . .
C18 C19 HQ 120.1 . .
C18 C19 C20 119.9(2) . .
C20 C19 HQ 120.1 . .
C15 C20 C19 120.4(2) . .
C15 C20 HR 119.8 . .
C19 C20 HR 119.8 . .
C22 C21 P2 121.07(17) . .
C26 C21 P2 119.31(17) . .
C26 C21 C22 119.3(2) . .
C21 C22 HS 120.0 . .
C23 C22 C21 119.9(2) . .
C23 C22 HS 120.0 . .
C22 C23 HT 119.8 . .
C24 C23 C22 120.3(2) . .
C24 C23 HT 119.8 . .
C23 C24 HU 120.0 . .
C25 C24 C23 120.0(2) . .
C25 C24 HU 120.0 . .
C24 C25 HV 119.8 . .
C24 C25 C26 120.3(2) . .
C26 C25 HV 119.8 . .
C21 C26 HW 120.0 . .
C25 C26 C21 120.1(2) . .
C25 C26 HW 120.0 . .
P3 C27 HX 109.5 . .
P3 C27 HY 109.5 . .
HX C27 HY 108.1 . .
C28 C27 P3 110.81(14) . .
C28 C27 HX 109.5 . .
C28 C27 HY 109.5 . .
P4 C28 HZ 110.4 . .
P4 C28 H0AA 110.4 . .
C27 C28 P4 106.60(15) . .
C27 C28 HZ 110.4 . .
C27 C28 H0AA 110.4 . .
HZ C28 H0AA 108.6 . .
C30 C29 P3 121.50(18) . .
C30 C29 C34 119.0(2) . .
C34 C29 P3 119.46(19) . .
C29 C30 H1AA 119.5 . .
C31 C30 C29 121.0(2) . .
C31 C30 H1AA 119.5 . .
C30 C31 H2AA 120.1 . .
C30 C31 C32 119.8(3) . .
C32 C31 H2AA 120.1 . .
C31 C32 H3AA 120.0 . .
C33 C32 C31 120.0(3) . .
C33 C32 H3AA 120.0 . .
C32 C33 H4AA 119.8 . .
C32 C33 C34 120.4(3) . .
C34 C33 H4AA 119.8 . .
C29 C34 H5AA 120.1 . .
C33 C34 C29 119.8(3) . .
C33 C34 H5AA 120.1 . .
C36 C35 P3 119.46(19) . .
C40 C35 P3 120.33(18) . .
C40 C35 C36 120.1(2) . .
C35 C36 H6AA 120.3 . .
C37 C36 C35 119.5(3) . .
C37 C36 H6AA 120.2 . .
C36 C37 H7AA 119.9 . .
C38 C37 C36 120.1(3) . .
C38 C37 H7AA 119.9 . .
C37 C38 H8AA 119.7 . .
C39 C38 C37 120.6(2) . .
C39 C38 H8AA 119.7 . .
C38 C39 H9AA 120.0 . .
C38 C39 C40 120.0(3) . .
C40 C39 H9AA 120.0 . .
C35 C40 C39 119.7(2) . .
C35 C40 H0BA 120.2 . .
C39 C40 H0BA 120.2 . .
C42 C41 P4 120.76(17) . .
C42 C41 C46 119.3(2) . .
C46 C41 P4 119.54(18) . .
C41 C42 H1BA 119.7 . .
C43 C42 C41 120.6(2) . .
C43 C42 H1BA 119.7 . .
C42 C43 H2BA 120.3 . .
C44 C43 C42 119.5(2) . .
C44 C43 H2BA 120.3 . .
C43 C44 H3BA 119.8 . .
C43 C44 C45 120.5(2) . .
C45 C44 H3BA 119.8 . .
C44 C45 H4BA 120.0 . .
C46 C45 C44 120.1(2) . .
C46 C45 H4BA 120.0 . .
C41 C46 H5BA 120.0 . .
C45 C46 C41 120.1(2) . .
C45 C46 H5BA 120.0 . .
C48 C47 P4 119.91(16) . .
C48 C47 C52 119.8(2) . .
C52 C47 P4 120.08(17) . .
C47 C48 H6BA 120.3 . .
C49 C48 C47 119.3(2) . .
C49 C48 H6BA 120.3 . .
C48 C49 H7BA 119.6 . .
C50 C49 C48 120.9(2) . .
C50 C49 H7BA 119.6 . .
C49 C50 H8BA 120.1 . .
C49 C50 C51 119.8(2) . .
C51 C50 H8BA 120.1 . .
C50 C51 H9BA 119.9 . .
C52 C51 C50 120.2(2) . .
C52 C51 H9BA 119.9 . .
C47 C52 H0CA 120.0 . .
C51 C52 C47 120.0(2) . .
C51 C52 H0CA 120.0 . .
C54 C53 S1 118.42(15) . .
C58 C53 S1 121.54(15) . .
C58 C53 C54 119.92(18) . .
C53 C54 H1CA 120.3 . .
C55 C54 C53 119.48(19) . .
C55 C54 H1CA 120.3 . .
C54 C55 H2CA 119.7 . .
C54 C55 C56 120.58(19) . .
C56 C55 H2CA 119.7 . .
C55 C56 S2 119.00(15) . .
C57 C56 S2 121.45(15) . .
C57 C56 C55 119.55(18) . .
C56 C57 H3CA 120.0 . .
C58 C57 C56 120.07(18) . .
C58 C57 H3CA 120.0 . .
C53 C58 H4CA 119.9 . .
C57 C58 C53 120.24(18) . .
C57 C58 H4CA 119.9 . .
O2C S1C O4C 114.97(13) . .
O2C S1C C5C 103.25(13) . .
O3C S1C O2C 115.31(14) . .
O3C S1C O4C 114.93(18) . .
O3C S1C C5C 103.79(13) . .
O4C S1C C5C 102.05(14) . .
F6C C5C S1C 112.68(19) . .
F6C C5C F7C 106.9(2) . .
F6C C5C F8C 107.0(2) . .
F7C C5C S1C 111.07(19) . .
F8C C5C S1C 112.08(18) . .
F8C C5C F7C 106.8(2) . .
O10C S9C O11C 115.92(11) . .
O10C S9C O12C 114.74(12) . .
O10C S9C C13C 103.47(13) . .
O11C S9C C13C 102.39(11) . .
O12C S9C O11C 114.62(10) . .
O12C S9C C13C 103.15(10) . .
F14C C13C S9C 111.92(18) . .
F14C C13C F16C 107.0(2) . .
F15C C13C S9C 112.59(18) . .
F15C C13C F14C 107.7(2) . .
F15C C13C F16C 106.8(2) . .
F16C C13C S9C 110.55(16) . .
Cl1S C1S H1SA 109.1 . .
Cl1S C1S H1SB 109.1 . .
Cl2S C1S Cl1S 112.5(11) . .
Cl2S C1S H1SA 109.1 . .
Cl2S C1S H1SB 109.1 . .
H1SA C1S H1SB 107.8 . .

loop_
_geom_bond_atom_site_label_1
_geom_bond_atom_site_label_2
_geom_bond_distance
_geom_bond_site_symmetry_2
Pd1 S1 2.3691(6) .
Pd1 S2 2.4209(6) 2_667
Pd1 P1 2.2796(6) .
Pd1 P2 2.2737(6) .
Pd2 S1 2.3723(6) .
Pd2 S2 2.4049(6) 2_667
Pd2 P3 2.2881(6) .
Pd2 P4 2.2675(6) .
S1 C53 1.783(2) .
S2 Pd1 2.4209(7) 2_667
S2 Pd2 2.4049(6) 2_667
S2 C56 1.783(2) .
P1 C1 1.837(2) .
P1 C3 1.800(2) .
P1 C9 1.805(2) .
P2 C2 1.823(2) .
P2 C15 1.805(2) .
P2 C21 1.803(2) .
P3 C27 1.841(2) .
P3 C29 1.808(2) .
P3 C35 1.809(2) .
P4 C28 1.814(2) .
P4 C41 1.814(2) .
P4 C47 1.801(2) .
C1 H 0.9900 .
C1 HA 0.9900 .
C1 C2 1.528(3) .
C2 HB 0.9900 .
C2 HC 0.9900 .
C3 C4 1.398(3) .
C3 C8 1.393(3) .
C4 HD 0.9500 .
C4 C5 1.384(3) .
C5 HE 0.9500 .
C5 C6 1.380(3) .
C6 HF 0.9500 .
C6 C7 1.384(3) .
C7 HG 0.9500 .
C7 C8 1.376(3) .
C8 HH 0.9500 .
C9 C10 1.383(3) .
C9 C14 1.386(3) .
C10 HI 0.9500 .
C10 C11 1.384(3) .
C11 HJ 0.9500 .
C11 C12 1.375(4) .
C12 HK 0.9500 .
C12 C13 1.381(4) .
C13 HL 0.9500 .
C13 C14 1.382(3) .
C14 HM 0.9500 .
C15 C16 1.384(3) .
C15 C20 1.384(3) .
C16 HN 0.9500 .
C16 C17 1.380(4) .
C17 HO 0.9500 .
C17 C18 1.380(4) .
C18 HP 0.9500 .
C18 C19 1.369(4) .
C19 HQ 0.9500 .
C19 C20 1.392(3) .
C20 HR 0.9500 .
C21 C22 1.395(3) .
C21 C26 1.390(3) .
C22 HS 0.9500 .
C22 C23 1.384(3) .
C23 HT 0.9500 .
C23 C24 1.379(4) .
C24 HU 0.9500 .
C24 C25 1.379(4) .
C25 HV 0.9500 .
C25 C26 1.384(3) .
C26 HW 0.9500 .
C27 HX 0.9900 .
C27 HY 0.9900 .
C27 C28 1.534(3) .
C28 HZ 0.9900 .
C28 H0AA 0.9900 .
C29 C30 1.382(3) .
C29 C34 1.394(3) .
C30 H1AA 0.9500 .
C30 C31 1.378(4) .
C31 H2AA 0.9500 .
C31 C32 1.380(4) .
C32 H3AA 0.9500 .
C32 C33 1.376(4) .
C33 H4AA 0.9500 .
C33 C34 1.385(4) .
C34 H5AA 0.9500 .
C35 C36 1.390(3) .
C35 C40 1.387(3) .
C36 H6AA 0.9500 .
C36 C37 1.384(4) .
C37 H7AA 0.9500 .
C37 C38 1.381(4) .
C38 H8AA 0.9500 .
C38 C39 1.371(4) .
C39 H9AA 0.9500 .
C39 C40 1.390(3) .
C40 H0BA 0.9500 .
C41 C42 1.389(3) .
C41 C46 1.390(3) .
C42 H1BA 0.9500 .
C42 C43 1.389(3) .
C43 H2BA 0.9500 .
C43 C44 1.375(4) .
C44 H3BA 0.9500 .
C44 C45 1.387(4) .
C45 H4BA 0.9500 .
C45 C46 1.380(3) .
C46 H5BA 0.9500 .
C47 C48 1.389(3) .
C47 C52 1.391(3) .
C48 H6BA 0.9500 .
C48 C49 1.381(3) .
C49 H7BA 0.9500 .
C49 C50 1.373(3) .
C50 H8BA 0.9500 .
C50 C51 1.380(3) .
C51 H9BA 0.9500 .
C51 C52 1.376(3) .
C52 H0CA 0.9500 .
C53 C54 1.396(3) .
C53 C58 1.388(3) .
C54 H1CA 0.9500 .
C54 C55 1.381(3) .
C55 H2CA 0.9500 .
C55 C56 1.393(3) .
C56 C57 1.389(3) .
C57 H3CA 0.9500 .
C57 C58 1.382(3) .
C58 H4CA 0.9500 .
S1C O2C 1.4278(19) .
S1C O3C 1.425(2) .
S1C O4C 1.432(2) .
S1C C5C 1.817(3) .
F6C C5C 1.323(3) .
F7C C5C 1.335(3) .
F8C C5C 1.331(3) .
S9C O10C 1.4324(18) .
S9C O11C 1.4402(17) .
S9C O12C 1.4381(17) .
S9C C13C 1.825(3) .
F14C C13C 1.334(3) .
F15C C13C 1.320(3) .
F16C C13C 1.335(3) .
Cl1S C1S 1.76(2) .
Cl2S C1S 1.73(2) .
C1S H1SA 0.9900 .
C1S H1SB 0.9900 .

loop_
_geom_torsion_atom_site_label_1
_geom_torsion_atom_site_label_2
_geom_torsion_atom_site_label_3
_geom_torsion_atom_site_label_4
_geom_torsion
_geom_torsion_site_symmetry_1
Pd1 S1 C53 C54 -165.33(14) .
Pd1 S1 C53 C58 18.67(18) .
Pd1 S2 C56 C55 72.58(17) 2_667
Pd1 S2 C56 C57 -106.98(16) 2_667
Pd1 P1 C1 C2 -18.98(16) .
Pd1 P1 C3 C4 -83.45(16) .
Pd1 P1 C3 C8 89.25(17) .
Pd1 P1 C9 C10 9.8(2) .
Pd1 P1 C9 C14 -172.16(15) .
Pd1 P2 C2 C1 -54.33(14) .
Pd1 P2 C15 C16 158.38(19) .
Pd1 P2 C15 C20 -16.1(2) .
Pd1 P2 C21 C22 -91.16(18) .
Pd1 P2 C21 C26 82.78(19) .
Pd2 S1 C53 C54 -75.14(17) .
Pd2 S1 C53 C58 108.86(16) .
Pd2 S2 C56 C55 158.32(15) 2_667
Pd2 S2 C56 C57 -21.24(18) 2_667
Pd2 P3 C27 C28 -22.51(16) .
Pd2 P3 C29 C30 14.8(2) .
Pd2 P3 C29 C34 -162.14(18) .
Pd2 P3 C35 C36 -91.97(19) .
Pd2 P3 C35 C40 91.29(18) .
Pd2 P4 C28 C27 -51.16(15) .
Pd2 P4 C41 C42 1.4(2) .
Pd2 P4 C41 C46 174.40(16) .
Pd2 P4 C47 C48 -90.80(17) .
Pd2 P4 C47 C52 83.70(18) .
S1 C53 C54 C55 -179.54(16) .
S1 C53 C58 C57 178.45(15) .
S2 C56 C57 C58 175.68(15) .
P1 C1 C2 P2 46.55(17) .
P1 C3 C4 C5 171.74(16) .
P1 C3 C8 C7 -172.05(18) .
P1 C9 C10 C11 178.18(19) .
P1 C9 C14 C13 -177.66(18) .
P2 C15 C16 C17 -172.9(2) .
P2 C15 C20 C19 174.42(19) .
P2 C21 C22 C23 174.36(18) .
P2 C21 C26 C25 -174.6(2) .
P3 C27 C28 P4 46.11(17) .
P3 C29 C30 C31 -177.2(3) .
P3 C29 C34 C33 177.8(2) .
P3 C35 C36 C37 -175.40(19) .
P3 C35 C40 C39 175.47(17) .
P4 C41 C42 C43 173.74(18) .
P4 C41 C46 C45 -173.91(18) .
P4 C47 C48 C49 175.16(17) .
P4 C47 C52 C51 -175.42(17) .
C1 P1 C3 C4 156.98(16) .
C1 P1 C3 C8 -30.31(19) .
C1 P1 C9 C10 132.53(18) .
C1 P1 C9 C14 -49.44(19) .
C2 P2 C15 C16 46.2(2) .
C2 P2 C15 C20 -128.22(19) .
C2 P2 C21 C22 27.3(2) .
C2 P2 C21 C26 -158.71(18) .
C3 P1 C1 C2 101.54(15) .
C3 P1 C9 C10 -113.39(19) .
C3 P1 C9 C14 64.64(19) .
C3 C4 C5 C6 0.5(3) .
C4 C3 C8 C7 0.7(3) .
C4 C5 C6 C7 0.4(4) .
C5 C6 C7 C8 -0.7(4) .
C6 C7 C8 C3 0.2(4) .
C8 C3 C4 C5 -1.0(3) .
C9 P1 C1 C2 -146.72(14) .
C9 P1 C3 C4 43.97(18) .
C9 P1 C3 C8 -143.32(17) .
C9 C10 C11 C12 -0.5(4) .
C10 C9 C14 C13 0.4(3) .
C10 C11 C12 C13 0.3(4) .
C11 C12 C13 C14 0.3(4) .
C12 C13 C14 C9 -0.7(4) .
C14 C9 C10 C11 0.2(3) .
C15 P2 C2 C1 63.57(16) .
C15 P2 C21 C22 139.20(18) .
C15 P2 C21 C26 -46.9(2) .
C15 C16 C17 C18 -1.4(4) .
C16 C15 C20 C19 -0.1(4) .
C16 C17 C18 C19 -0.3(4) .
C17 C18 C19 C20 1.8(4) .
C18 C19 C20 C15 -1.6(4) .
C20 C15 C16 C17 1.6(4) .
C21 P2 C2 C1 177.99(14) .
C21 P2 C15 C16 -68.2(2) .
C21 P2 C15 C20 117.30(19) .
C21 C22 C23 C24 -0.1(4) .
C22 C21 C26 C25 -0.5(3) .
C22 C23 C24 C25 0.0(4) .
C23 C24 C25 C26 -0.1(4) .
C24 C25 C26 C21 0.4(4) .
C26 C21 C22 C23 0.4(3) .
C27 P3 C29 C30 134.3(2) .
C27 P3 C29 C34 -42.5(2) .
C27 P3 C35 C36 146.26(18) .
C27 P3 C35 C40 -30.5(2) .
C28 P4 C41 C42 -112.97(19) .
C28 P4 C41 C46 60.0(2) .
C28 P4 C47 C48 31.8(2) .
C28 P4 C47 C52 -153.75(17) .
C29 P3 C27 C28 -145.56(15) .
C29 P3 C35 C36 35.9(2) .
C29 P3 C35 C40 -140.86(18) .
C29 C30 C31 C32 -1.0(5) .
C30 C29 C34 C33 0.9(4) .
C30 C31 C32 C33 1.8(6) .
C31 C32 C33 C34 -1.2(6) .
C32 C33 C34 C29 -0.1(5) .
C34 C29 C30 C31 -0.3(4) .
C35 P3 C27 C28 103.77(16) .
C35 P3 C29 C30 -114.3(2) .
C35 P3 C29 C34 68.8(2) .
C35 C36 C37 C38 -0.6(4) .
C36 C35 C40 C39 -1.3(3) .
C36 C37 C38 C39 -0.2(4) .
C37 C38 C39 C40 0.2(4) .
C38 C39 C40 C35 0.5(4) .
C40 C35 C36 C37 1.3(4) .
C41 P4 C28 C27 65.68(16) .
C41 P4 C47 C48 142.92(17) .
C41 P4 C47 C52 -42.6(2) .
C41 C42 C43 C44 -0.2(4) .
C42 C41 C46 C45 -0.8(3) .
C42 C43 C44 C45 -0.3(4) .
C43 C44 C45 C46 0.3(4) .
C44 C45 C46 C41 0.3(4) .
C46 C41 C42 C43 0.7(3) .
C47 P4 C28 C27 179.89(14) .
C47 P4 C41 C42 132.00(18) .
C47 P4 C41 C46 -55.0(2) .
C47 C48 C49 C50 0.6(3) .
C48 C47 C52 C51 -0.9(3) .
C48 C49 C50 C51 -1.5(4) .
C49 C50 C51 C52 1.2(4) .
C50 C51 C52 C47 0.0(3) .
C52 C47 C48 C49 0.6(3) .
C53 C54 C55 C56 0.8(3) .
C54 C53 C58 C57 2.5(3) .
C54 C55 C56 S2 -176.67(16) .
C54 C55 C56 C57 2.9(3) .
C55 C56 C57 C58 -3.9(3) .
C56 C57 C58 C53 1.2(3) .
C58 C53 C54 C55 -3.5(3) .
O2C S1C C5C F6C 174.82(17) .
O2C S1C C5C F7C 54.88(19) .
O2C S1C C5C F8C -64.5(2) .
O3C S1C C5C F6C -64.5(2) .
O3C S1C C5C F7C 175.55(19) .
O3C S1C C5C F8C 56.2(2) .
O4C S1C C5C F6C 55.2(2) .
O4C S1C C5C F7C -64.7(2) .
O4C S1C C5C F8C 175.96(19) .
O10C S9C C13C F14C -55.86(19) .
O10C S9C C13C F15C 65.6(2) .
O10C S9C C13C F16C -175.06(17) .
O11C S9C C13C F14C -176.71(16) .
O11C S9C C13C F15C -55.2(2) .
O11C S9C C13C F16C 64.09(18) .
O12C S9C C13C F14C 64.00(19) .
O12C S9C C13C F15C -174.51(18) .
O12C S9C C13C F16C -55.21(18) .
